data_7157026
loop_
_publ_author_name
'Liu, Dan'
'Sun, Jing'
'Zhang, Yu'
'Yan, Chao-Guo'

_publ_section_title
;
 Diastereoselective synthesis of spirocyclic
 isoxazolo[5,4-c]pyrrolo[2,1-a]isoquinolines via cascade double [3 +
 2]cycloadditions.
;
_journal_issue 34
_journal_name_full 'Organic &amp; biomolecular chemistry'
_journal_page_first 8008
_journal_page_last 8013
_journal_paper_doi 10.1039/c9ob01474h
_journal_volume 17
_journal_year 2019
_chemical_absolute_configuration ad
_chemical_formula_moiety 'C37 H31 N5 O3'
_chemical_formula_sum 'C37 H31 N5 O3'
_chemical_formula_weight 593.67
_space_group_crystal_system monoclinic
_space_group_IT_number 4
_space_group_name_Hall 'P 2yb'
_space_group_name_H-M_alt 'P 1 21 1'
_symmetry_space_group_name_Hall 'P 2yb'
_symmetry_space_group_name_H-M 'P 1 21 1'
_atom_sites_solution_hydrogens geom
_audit_creation_method SHELXL-2014/7
_audit_update_record
;
2019-07-01 deposited with the CCDC.    2019-08-07 downloaded from the CCDC.
;
_cell_angle_alpha 90
_cell_angle_beta 106.606(7)
_cell_angle_gamma 90
_cell_formula_units_Z 2
_cell_length_a 11.932(2)
_cell_length_b 7.8696(17)
_cell_length_c 16.941(4)
_cell_measurement_reflns_used 4048
_cell_measurement_temperature 273(2)
_cell_measurement_theta_max 22.04
_cell_measurement_theta_min 2.45
_cell_volume 1524.4(6)
_computing_cell_refinement 'Bruker SAINT'
_computing_data_collection 'Bruker APEX2'
_computing_data_reduction 'Bruker SAINT'
_computing_molecular_graphics 'Bruker SHELXTL'
_computing_publication_material 'Bruker SHELXTL'
_computing_structure_refinement 'SHELXL-2014/7 (Sheldrick, 2014)'
_computing_structure_solution 'SHELXS-97 (Sheldrick 2008)'
_diffrn_ambient_temperature 273(2)
_diffrn_measured_fraction_theta_full 0.991
_diffrn_measured_fraction_theta_max 0.991
_diffrn_measurement_device_type 'CCD area detector'
_diffrn_measurement_method 'phi and omega scans'
_diffrn_radiation_source 'fine-focus sealed tube'
_diffrn_radiation_type MoK\a
_diffrn_radiation_wavelength 0.71073
_diffrn_reflns_av_R_equivalents 0.0865
_diffrn_reflns_av_unetI/netI 0.1374
_diffrn_reflns_Laue_measured_fraction_full 0.991
_diffrn_reflns_Laue_measured_fraction_max 0.991
_diffrn_reflns_limit_h_max 14
_diffrn_reflns_limit_h_min -14
_diffrn_reflns_limit_k_max 9
_diffrn_reflns_limit_k_min -9
_diffrn_reflns_limit_l_max 20
_diffrn_reflns_limit_l_min -20
_diffrn_reflns_number 12951
_diffrn_reflns_point_group_measured_fraction_full 0.927
_diffrn_reflns_point_group_measured_fraction_max 0.924
_diffrn_reflns_theta_full 25.242
_diffrn_reflns_theta_max 25.998
_diffrn_reflns_theta_min 1.862
_exptl_absorpt_coefficient_mu 0.084
_exptl_absorpt_correction_T_max 0.983
_exptl_absorpt_correction_T_min 0.980
_exptl_absorpt_correction_type multi-scan
_exptl_absorpt_process_details sadabs
_exptl_crystal_colour colorless
_exptl_crystal_density_diffrn 1.293
_exptl_crystal_description block
_exptl_crystal_F_000 624
_exptl_crystal_size_max 0.240
_exptl_crystal_size_mid 0.220
_exptl_crystal_size_min 0.200
_refine_diff_density_max 0.440
_refine_diff_density_min -0.416
_refine_diff_density_rms 0.105
_refine_ls_abs_structure_details
; 
 Flack x determined using 967 quotients [(I+)-(I-)]/[(I+)+(I-)] 
 (Parsons, Flack and Wagner, Acta Cryst. B69 (2013) 249-259). 
;
_refine_ls_extinction_method none
_refine_ls_goodness_of_fit_ref 0.972
_refine_ls_hydrogen_treatment constr
_refine_ls_matrix_type full
_refine_ls_number_parameters 409
_refine_ls_number_reflns 5536
_refine_ls_number_restraints 1
_refine_ls_restrained_S_all 0.972
_refine_ls_R_factor_all 0.1509
_refine_ls_R_factor_gt 0.0816
_refine_ls_shift/su_max 0.000
_refine_ls_shift/su_mean 0.000
_refine_ls_structure_factor_coef Fsqd
_refine_ls_weighting_details 'w=1/[\s^2^(Fo^2^)+(0.1622P)^2^] where P=(Fo^2^+2Fc^2^)/3'
_refine_ls_weighting_scheme calc
_refine_ls_wR_factor_gt 0.2124
_refine_ls_wR_factor_ref 0.2581
_reflns_Friedel_coverage 0.731
_reflns_Friedel_fraction_full 0.852
_reflns_Friedel_fraction_max 0.845
_reflns_number_gt 3213
_reflns_number_total 5536
_reflns_threshold_expression 'I > 2\s(I)'
_cod_data_source_file c9ob01474h2.cif
_cod_data_source_block 3f
_cod_depositor_comments 'Adding full bibliography for 7157016--7157029.cif.'
_cod_database_code 7157026
_shelx_shelxl_version_number 2014/7
_shelx_space_group_comment
; 
The symmetry employed for this shelxl refinement is uniquely defined 
by the following loop, which should always be used as a source of 
symmetry information in preference to the above space-group names. 
They are only intended as comments. 
;
_shelx_estimated_absorpt_t_min 0.980
_shelx_estimated_absorpt_t_max 0.983

loop_
_space_group_symop_operation_xyz
'x, y, z'
'-x, y+1/2, -z'

loop_
_atom_site_label
_atom_site_type_symbol
_atom_site_fract_x
_atom_site_fract_y
_atom_site_fract_z
_atom_site_U_iso_or_equiv
_atom_site_adp_type
_atom_site_occupancy
_atom_site_site_symmetry_order
_atom_site_calc_flag
_atom_site_refinement_flags_posn
_atom_site_refinement_flags_adp
C1 C 0.8518(6) 0.6947(9) 0.1094(4) 0.0293(16) Uani 1 1 d . .
H1 H 0.8542 0.7846 0.0698 0.035 Uiso 1 1 calc R U
C2 C 0.7247(6) 0.6407(9) 0.0991(4) 0.0350(17) Uani 1 1 d . .
C3 C 0.6622(7) 0.6931(10) 0.1506(5) 0.041(2) Uani 1 1 d . .
H3 H 0.6933 0.7747 0.1905 0.050 Uiso 1 1 calc R U
C4 C 0.5516(8) 0.6250(12) 0.1437(6) 0.052(2) Uani 1 1 d . .
H4 H 0.5089 0.6605 0.1788 0.062 Uiso 1 1 calc R U
C5 C 0.5074(8) 0.5059(12) 0.0848(6) 0.055(2) Uani 1 1 d . .
H5 H 0.4338 0.4600 0.0798 0.066 Uiso 1 1 calc R U
C6 C 0.5689(7) 0.4528(11) 0.0332(6) 0.050(2) Uani 1 1 d . .
H6 H 0.5381 0.3684 -0.0053 0.061 Uiso 1 1 calc R U
C7 C 0.6785(6) 0.5235(9) 0.0370(5) 0.0359(18) Uani 1 1 d . .
C8 C 0.7452(6) 0.4699(10) -0.0226(5) 0.042(2) Uani 1 1 d . .
H8 H 0.7180 0.3570 -0.0441 0.050 Uiso 1 1 calc R U
C9 C 0.8798(6) 0.4630(10) 0.0171(4) 0.0375(18) Uani 1 1 d . .
H9 H 0.9057 0.3443 0.0233 0.045 Uiso 1 1 calc R U
C10 C 1.0387(6) 0.5503(9) 0.1401(4) 0.0338(17) Uani 1 1 d . .
H10 H 1.0562 0.4560 0.1796 0.041 Uiso 1 1 calc R U
C11 C 1.1219(7) 0.5478(10) 0.0921(5) 0.0392(18) Uani 1 1 d . .
C12 C 0.9462(7) 0.8189(11) 0.4701(5) 0.049(2) Uani 1 1 d . .
H12 H 1.0015 0.8972 0.4640 0.059 Uiso 1 1 calc R U
C13 C 0.9301(8) 0.7898(12) 0.5463(5) 0.053(2) Uani 1 1 d . .
H13 H 0.9755 0.8495 0.5916 0.063 Uiso 1 1 calc R U
C14 C 0.8502(9) 0.6768(12) 0.5573(5) 0.056(2) Uani 1 1 d . .
H14 H 0.8409 0.6593 0.6093 0.068 Uiso 1 1 calc R U
C15 C 0.7828(8) 0.5884(12) 0.4903(5) 0.056(2) Uani 1 1 d . .
H15 H 0.7282 0.5099 0.4972 0.067 Uiso 1 1 calc R U
C16 C 0.7960(7) 0.6155(10) 0.4128(5) 0.044(2) Uani 1 1 d . .
H16 H 0.7492 0.5571 0.3676 0.052 Uiso 1 1 calc R U
C17 C 0.8786(6) 0.7296(9) 0.4027(4) 0.0312(16) Uani 1 1 d . .
C18 C 0.9048(6) 0.6446(9) 0.2665(4) 0.0313(17) Uani 1 1 d . .
C19 C 0.9243(6) 0.7479(9) 0.1970(4) 0.0305(16) Uani 1 1 d . .
C20 C 0.9088(7) 0.9248(9) 0.2249(4) 0.0349(17) Uani 1 1 d . .
C21 C 0.9098(8) 1.0839(10) 0.1773(5) 0.053(2) Uani 1 1 d . .
H21A H 0.8551 1.0736 0.1236 0.079 Uiso 1 1 calc R U
H21B H 0.9869 1.1023 0.1719 0.079 Uiso 1 1 calc R U
H21C H 0.8882 1.1782 0.2057 0.079 Uiso 1 1 calc R U
C22 C 1.0512(6) 0.7207(9) 0.1883(4) 0.0340(17) Uani 1 1 d . .
H22 H 1.0642 0.8099 0.1515 0.041 Uiso 1 1 calc R U
C23 C 1.1538(6) 0.7254(9) 0.2649(5) 0.0355(18) Uani 1 1 d . .
C24 C 1.2305(7) 0.8632(11) 0.2764(5) 0.053(2) Uani 1 1 d . .
H24 H 1.2142 0.9525 0.2388 0.063 Uiso 1 1 calc R U
C25 C 1.3295(7) 0.8693(12) 0.3419(5) 0.057(3) Uani 1 1 d . .
H25 H 1.3782 0.9636 0.3483 0.068 Uiso 1 1 calc R U
C26 C 1.3586(7) 0.7383(11) 0.3987(5) 0.048(2) Uani 1 1 d . .
C27 C 1.4760(9) 0.7415(16) 0.4682(6) 0.076(3) Uani 1 1 d . .
H27A H 1.5343 0.7982 0.4488 0.114 Uiso 1 1 calc R U
H27B H 1.5008 0.6271 0.4837 0.114 Uiso 1 1 calc R U
H27C H 1.4656 0.8010 0.5150 0.114 Uiso 1 1 calc R U
C28 C 1.2824(7) 0.6039(11) 0.3885(5) 0.050(2) Uani 1 1 d . .
H28 H 1.2988 0.5157 0.4266 0.060 Uiso 1 1 calc R U
C29 C 1.1824(7) 0.5965(10) 0.3234(5) 0.047(2) Uani 1 1 d . .
H29 H 1.1329 0.5033 0.3184 0.056 Uiso 1 1 calc R U
C30 C 0.7387(7) 0.5879(10) -0.0949(4) 0.0399(19) Uani 1 1 d . .
C31 C 0.6337(7) 0.6455(10) -0.1586(4) 0.0399(19) Uani 1 1 d . .
C32 C 0.5252(7) 0.5687(12) -0.1711(5) 0.056(2) Uani 1 1 d . .
H32 H 0.5151 0.4876 -0.1337 0.067 Uiso 1 1 calc R U
C33 C 0.4318(8) 0.6107(13) -0.2383(6) 0.060(3) Uani 1 1 d . .
H33 H 0.3596 0.5587 -0.2451 0.072 Uiso 1 1 calc R U
C34 C 0.4448(7) 0.7275(11) -0.2944(5) 0.048(2) Uani 1 1 d . .
C35 C 0.2559(9) 0.6759(16) -0.3852(7) 0.093(4) Uani 1 1 d . .
H35A H 0.2746 0.5573 -0.3855 0.139 Uiso 1 1 calc R U
H35B H 0.2075 0.7085 -0.4387 0.139 Uiso 1 1 calc R U
H35C H 0.2148 0.6962 -0.3450 0.139 Uiso 1 1 calc R U
C36 C 0.5513(8) 0.8112(11) -0.2810(5) 0.049(2) Uani 1 1 d . .
H36 H 0.5597 0.8955 -0.3173 0.059 Uiso 1 1 calc R U
C37 C 0.6436(7) 0.7705(10) -0.2148(5) 0.045(2) Uani 1 1 d . .
H37 H 0.7143 0.8271 -0.2071 0.054 Uiso 1 1 calc R U
N1 N 0.9146(5) 0.5437(8) 0.0936(4) 0.0348(15) Uani 1 1 d . .
N2 N 1.1910(7) 0.5466(10) 0.0580(4) 0.057(2) Uani 1 1 d . .
N3 N 0.8947(5) 0.9299(8) 0.2965(4) 0.0383(15) Uani 1 1 d . .
N4 N 0.8917(5) 0.7587(8) 0.3247(4) 0.0359(15) Uani 1 1 d . .
N5 N 0.8379(7) 0.6287(10) -0.1046(4) 0.055(2) Uani 1 1 d . .
O1 O 0.9053(4) 0.4884(6) 0.2748(3) 0.0388(13) Uani 1 1 d . .
O2 O 0.9268(5) 0.5468(10) -0.0433(3) 0.0642(19) Uani 1 1 d . .
O3 O 0.3613(5) 0.7735(8) -0.3650(4) 0.0599(17) Uani 1 1 d . .

loop_
_atom_site_aniso_label
_atom_site_aniso_U_11
_atom_site_aniso_U_22
_atom_site_aniso_U_33
_atom_site_aniso_U_23
_atom_site_aniso_U_13
_atom_site_aniso_U_12
C1 0.031(4) 0.028(4) 0.028(4) -0.005(3) 0.007(3) 0.005(3)
C2 0.034(4) 0.033(4) 0.034(4) 0.010(3) 0.003(3) 0.005(3)
C3 0.049(5) 0.044(5) 0.035(4) -0.001(4) 0.018(4) 0.010(4)
C4 0.050(6) 0.056(5) 0.056(5) 0.010(5) 0.025(4) 0.009(4)
C5 0.054(6) 0.058(6) 0.057(6) 0.013(5) 0.021(5) -0.010(4)
C6 0.049(5) 0.045(5) 0.055(5) 0.000(4) 0.012(4) -0.010(4)
C7 0.036(4) 0.034(4) 0.037(4) 0.001(3) 0.008(3) -0.002(3)
C8 0.042(5) 0.036(4) 0.039(4) -0.010(4) -0.004(4) -0.005(3)
C9 0.039(5) 0.033(4) 0.038(4) -0.006(3) 0.007(4) 0.004(3)
C10 0.038(4) 0.032(4) 0.030(4) 0.003(3) 0.007(3) 0.003(3)
C11 0.042(5) 0.041(4) 0.033(4) -0.002(4) 0.008(4) 0.015(4)
C12 0.048(5) 0.052(5) 0.041(5) -0.012(4) 0.003(4) -0.008(4)
C13 0.067(6) 0.065(6) 0.029(5) -0.008(4) 0.019(4) -0.004(5)
C14 0.077(7) 0.064(6) 0.034(5) 0.006(4) 0.025(5) 0.014(5)
C15 0.059(6) 0.055(6) 0.059(6) 0.005(5) 0.025(5) -0.004(4)
C16 0.047(5) 0.047(5) 0.038(5) -0.008(4) 0.012(4) -0.004(4)
C17 0.037(4) 0.030(4) 0.027(4) -0.002(3) 0.011(3) -0.003(3)
C18 0.036(4) 0.031(4) 0.024(4) -0.002(3) 0.004(3) 0.001(3)
C19 0.034(4) 0.027(4) 0.029(4) 0.005(3) 0.007(3) 0.002(3)
C20 0.046(5) 0.032(4) 0.023(4) -0.003(3) 0.005(3) -0.003(3)
C21 0.082(6) 0.029(4) 0.054(5) 0.011(4) 0.030(5) 0.007(4)
C22 0.044(5) 0.029(4) 0.027(4) 0.002(3) 0.006(3) -0.003(3)
C23 0.032(4) 0.032(4) 0.037(4) 0.002(3) 0.002(3) 0.004(3)
C24 0.059(6) 0.042(5) 0.053(6) 0.010(4) 0.010(5) -0.015(4)
C25 0.049(6) 0.065(6) 0.047(6) 0.000(5) -0.004(4) -0.025(4)
C26 0.040(5) 0.051(5) 0.045(5) -0.005(4) -0.002(4) 0.005(4)
C27 0.058(6) 0.081(7) 0.070(7) -0.006(6) -0.011(5) 0.001(5)
C28 0.045(5) 0.044(5) 0.053(5) 0.009(4) 0.001(4) 0.004(4)
C29 0.045(5) 0.042(5) 0.044(5) 0.011(4) -0.002(4) -0.011(4)
C30 0.056(5) 0.037(5) 0.026(4) -0.013(3) 0.012(4) -0.012(4)
C31 0.049(5) 0.037(4) 0.032(4) -0.008(4) 0.008(4) 0.000(4)
C32 0.053(6) 0.053(5) 0.059(6) 0.022(5) 0.012(4) -0.007(4)
C33 0.045(6) 0.068(7) 0.063(6) 0.024(5) 0.006(4) -0.011(4)
C34 0.042(5) 0.046(5) 0.057(6) 0.011(4) 0.016(4) 0.002(4)
C35 0.055(7) 0.091(9) 0.103(9) 0.040(7) -0.026(6) -0.019(5)
C36 0.057(6) 0.043(5) 0.047(5) 0.007(4) 0.013(4) -0.009(4)
C37 0.053(5) 0.045(5) 0.037(5) -0.004(4) 0.010(4) -0.015(4)
N1 0.030(4) 0.035(3) 0.035(3) -0.007(3) 0.003(3) 0.004(3)
N2 0.058(5) 0.062(5) 0.050(5) 0.004(4) 0.012(4) 0.015(4)
N3 0.051(4) 0.029(3) 0.035(4) -0.001(3) 0.012(3) -0.004(3)
N4 0.050(4) 0.032(3) 0.025(3) -0.003(3) 0.011(3) -0.004(3)
N5 0.054(5) 0.072(5) 0.036(4) -0.007(4) 0.008(3) -0.014(4)
O1 0.053(4) 0.029(3) 0.034(3) -0.002(2) 0.012(3) -0.004(2)
O2 0.037(3) 0.121(6) 0.028(3) 0.004(4) -0.001(2) 0.005(4)
O3 0.043(3) 0.061(4) 0.063(4) 0.028(3) -0.006(3) 0.000(3)

loop_
_atom_type_symbol
_atom_type_description
_atom_type_scat_dispersion_real
_atom_type_scat_dispersion_imag
_atom_type_scat_source
C C 0.0033 0.0016 'International Tables Vol C Tables 4.2.6.8 and 6.1.1.4'
H H 0.0000 0.0000 'International Tables Vol C Tables 4.2.6.8 and 6.1.1.4'
N N 0.0061 0.0033 'International Tables Vol C Tables 4.2.6.8 and 6.1.1.4'
O O 0.0106 0.0060 'International Tables Vol C Tables 4.2.6.8 and 6.1.1.4'

loop_
_geom_angle_atom_site_label_1
_geom_angle_atom_site_label_2
_geom_angle_atom_site_label_3
_geom_angle
N1 C1 C2 107.1(5)
N1 C1 C19 102.6(5)
C2 C1 C19 116.6(6)
N1 C1 H1 110.0
C2 C1 H1 110.0
C19 C1 H1 110.0
C3 C2 C7 120.9(7)
C3 C2 C1 123.2(7)
C7 C2 C1 115.8(7)
C2 C3 C4 120.5(8)
C2 C3 H3 119.8
C4 C3 H3 119.8
C5 C4 C3 118.9(8)
C5 C4 H4 120.5
C3 C4 H4 120.5
C6 C5 C4 121.1(9)
C6 C5 H5 119.5
C4 C5 H5 119.5
C5 C6 C7 121.1(8)
C5 C6 H6 119.5
C7 C6 H6 119.5
C2 C7 C6 117.4(7)
C2 C7 C8 121.3(7)
C6 C7 C8 121.3(7)
C7 C8 C30 116.9(6)
C7 C8 C9 113.3(6)
C30 C8 C9 100.3(6)
C7 C8 H8 108.6
C30 C8 H8 108.6
C9 C8 H8 108.6
N1 C9 O2 112.0(6)
N1 C9 C8 112.5(6)
O2 C9 C8 103.7(6)
N1 C9 H9 109.5
O2 C9 H9 109.5
C8 C9 H9 109.5
C11 C10 N1 116.4(6)
C11 C10 C22 109.1(6)
N1 C10 C22 104.1(5)
C11 C10 H10 109.0
N1 C10 H10 109.0
C22 C10 H10 109.0
N2 C11 C10 176.7(8)
C13 C12 C17 118.9(8)
C13 C12 H12 120.5
C17 C12 H12 120.5
C14 C13 C12 122.0(8)
C14 C13 H13 119.0
C12 C13 H13 119.0
C13 C14 C15 119.1(8)
C13 C14 H14 120.5
C15 C14 H14 120.5
C14 C15 C16 120.4(9)
C14 C15 H15 119.8
C16 C15 H15 119.8
C17 C16 C15 119.8(7)
C17 C16 H16 120.1
C15 C16 H16 120.1
C16 C17 C12 119.7(7)
C16 C17 N4 120.1(6)
C12 C17 N4 120.1(7)
O1 C18 N4 124.4(7)
O1 C18 C19 129.0(7)
N4 C18 C19 106.5(6)
C20 C19 C18 101.2(6)
C20 C19 C1 117.9(6)
C18 C19 C1 115.8(6)
C20 C19 C22 111.3(6)
C18 C19 C22 111.6(5)
C1 C19 C22 99.4(5)
N3 C20 C21 120.8(7)
N3 C20 C19 113.1(6)
C21 C20 C19 126.1(7)
C20 C21 H21A 109.5
C20 C21 H21B 109.5
H21A C21 H21B 109.5
C20 C21 H21C 109.5
H21A C21 H21C 109.5
H21B C21 H21C 109.5
C23 C22 C10 113.9(6)
C23 C22 C19 118.7(6)
C10 C22 C19 102.5(5)
C23 C22 H22 107.0
C10 C22 H22 107.0
C19 C22 H22 107.0
C29 C23 C24 116.7(7)
C29 C23 C22 124.7(6)
C24 C23 C22 118.5(7)
C25 C24 C23 121.2(8)
C25 C24 H24 119.4
C23 C24 H24 119.4
C24 C25 C26 121.6(8)
C24 C25 H25 119.2
C26 C25 H25 119.2
C28 C26 C25 117.4(7)
C28 C26 C27 122.0(8)
C25 C26 C27 120.6(8)
C26 C27 H27A 109.5
C26 C27 H27B 109.5
H27A C27 H27B 109.5
C26 C27 H27C 109.5
H27A C27 H27C 109.5
H27B C27 H27C 109.5
C26 C28 C29 121.7(7)
C26 C28 H28 119.2
C29 C28 H28 119.2
C28 C29 C23 121.4(7)
C28 C29 H29 119.3
C23 C29 H29 119.3
N5 C30 C31 117.0(7)
N5 C30 C8 114.8(7)
C31 C30 C8 127.9(7)
C32 C31 C37 117.3(7)
C32 C31 C30 122.6(7)
C37 C31 C30 119.8(7)
C33 C32 C31 121.1(8)
C33 C32 H32 119.4
C31 C32 H32 119.4
C34 C33 C32 120.6(8)
C34 C33 H33 119.7
C32 C33 H33 119.7
C33 C34 O3 126.0(8)
C33 C34 C36 119.1(8)
O3 C34 C36 114.9(7)
O3 C35 H35A 109.5
O3 C35 H35B 109.5
H35A C35 H35B 109.5
O3 C35 H35C 109.5
H35A C35 H35C 109.5
H35B C35 H35C 109.5
C37 C36 C34 120.5(8)
C37 C36 H36 119.8
C34 C36 H36 119.8
C36 C37 C31 121.3(7)
C36 C37 H37 119.4
C31 C37 H37 119.4
C9 N1 C10 120.1(6)
C9 N1 C1 120.4(5)
C10 N1 C1 111.3(5)
C20 N3 N4 108.1(6)
C18 N4 C17 129.8(6)
C18 N4 N3 110.8(6)
C17 N4 N3 119.4(6)
C30 N5 O2 108.6(7)
N5 O2 C9 111.4(6)
C34 O3 C35 116.0(7)

loop_
_geom_bond_atom_site_label_1
_geom_bond_atom_site_label_2
_geom_bond_distance
C1 N1 1.470(9)
C1 C2 1.536(10)
C1 C19 1.546(10)
C1 H1 0.9800
C2 C3 1.363(10)
C2 C7 1.389(10)
C3 C4 1.398(12)
C3 H3 0.9300
C4 C5 1.361(13)
C4 H4 0.9300
C5 C6 1.358(12)
C5 H5 0.9300
C6 C7 1.405(11)
C6 H6 0.9300
C7 C8 1.514(11)
C8 C30 1.522(11)
C8 C9 1.556(10)
C8 H8 0.9800
C9 N1 1.396(9)
C9 O2 1.457(10)
C9 H9 0.9800
C10 C11 1.453(11)
C10 N1 1.466(9)
C10 C22 1.555(10)
C10 H10 0.9800
C11 N2 1.133(10)
C12 C13 1.376(11)
C12 C17 1.387(10)
C12 H12 0.9300
C13 C14 1.355(13)
C13 H13 0.9300
C14 C15 1.377(13)
C14 H14 0.9300
C15 C16 1.382(12)
C15 H15 0.9300
C16 C17 1.380(11)
C16 H16 0.9300
C17 N4 1.394(9)
C18 O1 1.237(8)
C18 N4 1.375(9)
C18 C19 1.503(10)
C19 C20 1.499(10)
C19 C22 1.577(10)
C20 N3 1.273(9)
C20 C21 1.490(11)
C21 H21A 0.9600
C21 H21B 0.9600
C21 H21C 0.9600
C22 C23 1.509(10)
C22 H22 0.9800
C23 C29 1.391(10)
C23 C24 1.397(11)
C24 C25 1.371(12)
C24 H24 0.9300
C25 C26 1.385(12)
C25 H25 0.9300
C26 C28 1.373(11)
C26 C27 1.551(12)
C27 H27A 0.9600
C27 H27B 0.9600
C27 H27C 0.9600
C28 C29 1.375(11)
C28 H28 0.9300
C29 H29 0.9300
C30 N5 1.280(10)
C30 C31 1.472(11)
C31 C32 1.389(11)
C31 C37 1.398(11)
C32 C33 1.387(12)
C32 H32 0.9300
C33 C34 1.363(12)
C33 H33 0.9300
C34 O3 1.368(10)
C34 C36 1.391(12)
C35 O3 1.429(11)
C35 H35A 0.9600
C35 H35B 0.9600
C35 H35C 0.9600
C36 C37 1.366(11)
C36 H36 0.9300
C37 H37 0.9300
N3 N4 1.434(9)
N5 O2 1.410(9)
